data_2002962
loop_
_publ_author_name
'Ross II, Charles R.'
'Bauer, M.R.'
'Nielson, R.M'
'Abrahams, S.C.'

_publ_section_title
;
 Anhydrous ammonioguanidinium(2+) and dihydrated
 bis[aminoguanidinium(1+)] hexafluorosilicates: new co-products of
 preparing ferroelectric ammonioguanidinium(2+) hexafluorozirconate
;
_journal_issue 2
_journal_name_full 'Acta Crystallographica Section B'
_journal_page_first 246
_journal_page_last 254
_journal_paper_doi 10.1107/S0108768198013044
_journal_volume 55
_journal_year 1999
_chemical_formula_moiety 'C1 H8 N4,F6 Si'
_chemical_formula_sum 'C H8 F6 N4 Si'
_chemical_formula_weight 218.20
_chemical_name_systematic
;
 aminoguanidinium(2+) hexafluorosilicate
;
_space_group_IT_number 56
_symmetry_cell_setting orthorhombic
_symmetry_space_group_name_Hall '-P 2ab 2ac'
_symmetry_space_group_name_H-M 'P c c n'
_audit_creation_method SHELXL-97
_cell_angle_alpha 90.00
_cell_angle_beta 90.00
_cell_angle_gamma 90.00
_cell_formula_units_Z 8
_cell_length_a 10.42320(10)
_cell_length_b 17.6675(2)
_cell_length_c 7.53630(10)
_cell_measurement_reflns_used 24
_cell_measurement_temperature 293(2)
_cell_measurement_theta_max 47.5
_cell_measurement_theta_min 42.5
_cell_volume 1387.82(3)
_computing_cell_refinement 'CAD4 EXPRESS (Enraf-Nonius, 1988)'
_computing_data_collection 'CAD4 EXPRESS (Enraf-Nonius, 1988)'
_computing_data_reduction 'XCAD4 (Harms, 1996)'
_computing_molecular_graphics
;
DRAWXTL (Finger and Kroeker, 1997),
ORTEP-III (Burnett and Johnson, 1996)
;
_computing_structure_refinement 'SHELXL-97 (Sheldrick, 1997)'
_computing_structure_solution 'SHELXS-97 (Sheldrick, 1990)'
_diffrn_ambient_temperature 293(2)
_diffrn_measured_fraction_theta_full 0.856
_diffrn_measured_fraction_theta_max 0.856
_diffrn_measurement_device_type MACH3
_diffrn_measurement_method '\w - 2\q scan'
_diffrn_radiation_monochromator graphite
_diffrn_radiation_source 'fine-focus sealed tube'
_diffrn_radiation_type CuK\a
_diffrn_radiation_wavelength 1.54180
_diffrn_reflns_av_R_equivalents 0.0191
_diffrn_reflns_av_sigmaI/netI 0.0143
_diffrn_reflns_limit_h_max 12
_diffrn_reflns_limit_h_min -12
_diffrn_reflns_limit_k_max 21
_diffrn_reflns_limit_k_min -1
_diffrn_reflns_limit_l_max 9
_diffrn_reflns_limit_l_min -1
_diffrn_reflns_number 3143
_diffrn_reflns_theta_full 69.73
_diffrn_reflns_theta_max 69.73
_diffrn_reflns_theta_min 4.93
_diffrn_standards_decay_% 7
_diffrn_standards_interval_time 60
_diffrn_standards_number 3
_exptl_absorpt_coefficient_mu 3.888
_exptl_absorpt_correction_T_max 0.595
_exptl_absorpt_correction_T_min 0.415
_exptl_absorpt_correction_type analytical
_exptl_absorpt_process_details
;
 using ABSPSI -
 Alcock, N.W. and Marks, P.J. (1994). J. Appl. Cryst. 27, 200
;
_exptl_crystal_colour 'colorless, clear'
_exptl_crystal_density_diffrn 2.089
_exptl_crystal_density_meas 2.11(3)
_exptl_crystal_density_method pycnometry
_exptl_crystal_description blocky
_exptl_crystal_F_000 880
_exptl_crystal_size_max 0.290
_exptl_crystal_size_mid 0.170
_exptl_crystal_size_min 0.160
_refine_diff_density_max 0.215
_refine_diff_density_min -0.307
_refine_ls_extinction_coef 0.0076(4)
_refine_ls_extinction_method SHELXL
_refine_ls_goodness_of_fit_ref 1.146
_refine_ls_hydrogen_treatment refall
_refine_ls_matrix_type full
_refine_ls_number_parameters 142
_refine_ls_number_reflns 1315
_refine_ls_number_restraints 0
_refine_ls_restrained_S_all 1.146
_refine_ls_R_factor_all 0.0268
_refine_ls_R_factor_gt 0.0255
_refine_ls_shift/su_max 0.001
_refine_ls_shift/su_mean 0.000
_refine_ls_structure_factor_coef Fsqd
_refine_ls_weighting_details 'w=1/[\s^2^(Fo^2^)+(0.0340P)^2^+0.4906P] where P=(Fo^2^+2Fc^2^)/3'
_refine_ls_weighting_scheme calc
_refine_ls_wR_factor_ref 0.0653
_reflns_number_gt 1267
_reflns_number_total 1315
_reflns_threshold_expression >2sigma(I)
_cod_data_source_file br0080.cif
_cod_data_source_block anhydrous
_cod_depositor_comments
;
The following automatic conversions were performed:

'_refine_ls_weighting_scheme' value 'calc
w=1/[\s^2^(Fo^2^)+(0.0340P)^2^+0.4906P] where P=(Fo^2^+2Fc^2^)/3' was
changed to 'calc'. New tag '_refine_ls_weighting_details' was
created. The value of the new tag was set to
'w=1/[\s^2^(Fo^2^)+(0.0340P)^2^+0.4906P] where P=(Fo^2^+2Fc^2^)/3'.

Automatic conversion script
Id: cif_fix_values 3143 2015-03-26 13:38:13Z robertas 
;
_cod_database_code 2002962

loop_
_symmetry_equiv_pos_as_xyz
'x, y, z'
'-x+1/2, -y+1/2, z'
'-x, y+1/2, -z+1/2'
'x+1/2, -y, -z+1/2'
'-x, -y, -z'
'x-1/2, y-1/2, -z'
'x, -y-1/2, z-1/2'
'-x-1/2, y, z-1/2'

loop_
_atom_site_label
_atom_site_fract_x
_atom_site_fract_y
_atom_site_fract_z
_atom_site_U_iso_or_equiv
_atom_site_adp_type
_atom_site_calc_flag
_atom_site_refinement_flags
_atom_site_occupancy
_atom_site_disorder_assembly
_atom_site_disorder_group
_atom_site_type_symbol
Si 0.45067(3) 0.36631(2) 0.61337(5) 0.01893(15) Uani d . 1 . . Si
F1 0.53956(8) 0.42962(5) 0.72439(12) 0.0304(2) Uani d . 1 . . F
F2 0.39434(9) 0.43412(5) 0.48043(12) 0.0324(2) Uani d . 1 . . F
F3 0.32849(8) 0.38265(6) 0.75852(12) 0.0357(2) Uani d . 1 . . F
F4 0.50423(9) 0.29678(5) 0.75149(12) 0.0357(2) Uani d . 1 . . F
F5 0.35997(8) 0.30235(5) 0.50833(11) 0.0311(2) Uani d . 1 . . F
F6 0.57320(9) 0.34800(6) 0.47477(12) 0.0376(3) Uani d . 1 . . F
C 0.61530(13) 0.40105(8) 0.10974(18) 0.0236(3) Uani d . 1 . . C
N1 0.66326(14) 0.33835(8) 0.0451(2) 0.0353(3) Uani d . 1 . . N
H1A 0.744(3) 0.3375(13) 0.028(3) 0.051(6) Uiso d . 1 . . H
H1B 0.617(3) 0.3107(16) -0.008(4) 0.074(8) Uiso d . 1 . . H
N2 0.68857(15) 0.45801(9) 0.1506(3) 0.0457(4) Uani d . 1 . . N
H2A 0.773(3) 0.4530(13) 0.133(3) 0.055(6) Uiso d . 1 . . H
H2B 0.657(2) 0.4968(15) 0.181(3) 0.055(7) Uiso d . 1 . . H
N3 0.48640(12) 0.40978(7) 0.13244(17) 0.0236(3) Uani d . 1 . . N
H3 0.4682(18) 0.4359(11) 0.206(3) 0.030(5) Uiso d . 1 . . H
N4 0.40871(12) 0.34376(7) 0.12861(19) 0.0258(3) Uani d . 1 . . N
H4A 0.396(2) 0.3328(12) 0.025(3) 0.042(6) Uiso d . 1 . . H
H4B 0.332(2) 0.3565(13) 0.173(3) 0.052(6) Uiso d . 1 . . H
H4C 0.441(2) 0.3017(14) 0.186(3) 0.057(6) Uiso d . 1 . . H

loop_
_atom_site_aniso_label
_atom_site_aniso_U_11
_atom_site_aniso_U_22
_atom_site_aniso_U_33
_atom_site_aniso_U_12
_atom_site_aniso_U_13
_atom_site_aniso_U_23
Si 0.0159(2) 0.0211(2) 0.0198(2) -0.00130(13) 0.00007(12) 0.00067(12)
F1 0.0303(4) 0.0288(4) 0.0322(5) -0.0101(3) -0.0057(3) -0.0001(3)
F2 0.0338(5) 0.0288(4) 0.0347(5) 0.0043(4) -0.0062(4) 0.0060(3)
F3 0.0246(4) 0.0508(5) 0.0318(5) -0.0060(4) 0.0101(4) -0.0084(4)
F4 0.0447(5) 0.0269(5) 0.0356(5) -0.0031(4) -0.0162(4) 0.0071(4)
F5 0.0303(5) 0.0287(4) 0.0342(5) -0.0045(3) -0.0092(4) -0.0046(3)
F6 0.0219(4) 0.0586(6) 0.0323(5) 0.0075(4) 0.0049(4) -0.0032(4)
C 0.0201(6) 0.0266(7) 0.0241(7) 0.0000(5) -0.0012(5) 0.0001(5)
N1 0.0189(6) 0.0376(7) 0.0494(9) 0.0000(5) 0.0018(6) -0.0158(6)
N2 0.0260(8) 0.0304(7) 0.0808(12) -0.0038(6) -0.0019(7) -0.0134(7)
N3 0.0209(6) 0.0229(6) 0.0270(6) 0.0013(5) 0.0008(5) -0.0054(5)
N4 0.0192(6) 0.0287(6) 0.0296(7) -0.0026(5) 0.0006(5) 0.0026(5)

loop_
_atom_type_symbol
_atom_type_description
_atom_type_scat_dispersion_real
_atom_type_scat_dispersion_imag
_atom_type_scat_source
C C 0.0181 0.0091 'International Tables Vol C Tables 4.2.6.8 and 6.1.1.4'
H H 0.0000 0.0000 'International Tables Vol C Tables 4.2.6.8 and 6.1.1.4'
N N 0.0311 0.0180 'International Tables Vol C Tables 4.2.6.8 and 6.1.1.4'
F F 0.0727 0.0534 'International Tables Vol C Tables 4.2.6.8 and 6.1.1.4'
Si Si 0.2541 0.3302 'International Tables Vol C Tables 4.2.6.8 and 6.1.1.4'

loop_
_geom_angle_atom_site_label_1
_geom_angle_atom_site_label_2
_geom_angle_atom_site_label_3
_geom_angle
_geom_angle_publ_flag
F2 Si F5 90.11(5) y
F2 Si F1 90.87(5) y
F5 Si F1 178.29(5) y
F2 Si F6 91.86(5) y
F5 Si F6 90.30(5) y
F1 Si F6 91.07(5) y
F2 Si F3 90.05(5) y
F5 Si F3 89.76(5) y
F1 Si F3 88.84(5) y
F6 Si F3 178.09(5) y
F2 Si F4 178.48(5) y
F5 Si F4 89.26(4) y
F1 Si F4 89.72(5) y
F6 Si F4 89.53(5) y
F3 Si F4 88.56(5) y
N2 C N1 121.24(14) y
N2 C N3 117.48(14) y
N1 C N3 121.25(13) y
C N1 H1A 116.7(15) y
C N1 H1B 118(2) y
H1A N1 H1B 121(3) y
C N2 H2A 117.8(15) y
C N2 H2B 119.2(18) y
H2A N2 H2B 123(2) y
C N3 N4 117.80(12) y
C N3 H3 114.5(15) y
N4 N3 H3 112.2(15) y
N3 N4 H4A 107.8(15) y
N3 N4 H4B 107.3(14) y
H4A N4 H4B 106(2) y
N3 N4 H4C 116.4(15) y
H4A N4 H4C 109(2) y
H4B N4 H4C 111(2) y

loop_
_geom_bond_atom_site_label_1
_geom_bond_atom_site_label_2
_geom_bond_distance
_geom_bond_publ_flag
Si F2 1.6684(9) y
Si F5 1.6727(8) y
Si F1 1.6761(8) y
Si F6 1.6813(9) y
Si F3 1.7034(9) y
Si F4 1.7043(9) y
C N2 1.300(2) y
C N1 1.309(2) y
C N3 1.3632(19) y
N1 H1A .85(3) y
N1 H1B .80(3) y
N2 H2A .89(3) y
N2 H2B .80(3) y
N3 N4 1.4203(17) y
N3 H3 .74(2) y
N4 H4A .82(2) y
N4 H4B .90(3) y
N4 H4C .92(3) y
